data_2311967
loop_
_publ_author_name
'Granifo, Juan'
'Su\'arez, Sebasti\'an'
'Boubeta, Fernando'
'Baggio, Ricardo'

_publ_section_title
;
 Crystallographic and computational study of a network composed of
 [ZnCl<sub>4</sub>]<sup>2-</sup> anions and triply protonated
 4'-functionalized terpyridine cations.
;
_journal_coeditor_code JX3001
_journal_issue 'Pt 12'
_journal_name_full 'Acta crystallographica. Section C, Structural chemistry'
_journal_page_first 1121
_journal_page_last 1130
_journal_paper_doi 10.1107/S2053229617016308
_journal_volume 73
_journal_year 2017
_chemical_formula_iupac '(C24 H19 N4)2 [Zn Cl4]3, H2 O'
_chemical_formula_moiety '2(C24 H19 N4 3+), 3(Cl4 Zn 2-), H2 O'
_chemical_formula_sum 'C48 H40 Cl12 N8 O Zn3'
_chemical_formula_weight 1366.39
_chemical_name_systematic
;
Bis[4'-(isoquinolin-2-ium-4-yl)-2,2':6',2'-terpyridine-1,1''-diium]
tris[tetrachloridozincate(II)] monohydrate
;
_space_group_crystal_system triclinic
_space_group_IT_number 2
_space_group_name_Hall '-P 1'
_space_group_name_H-M_alt 'P -1'
_atom_sites_solution_hydrogens mixed
_audit_creation_method SHELXL-2014/6
_cell_angle_alpha 100.824(4)
_cell_angle_beta 103.574(4)
_cell_angle_gamma 102.737(4)
_cell_formula_units_Z 2
_cell_length_a 11.0485(6)
_cell_length_b 16.0249(8)
_cell_length_c 16.4318(7)
_cell_measurement_reflns_used 4044
_cell_measurement_temperature 150(2)
_cell_measurement_theta_max 28.4050
_cell_measurement_theta_min 3.5380
_cell_volume 2668.9(2)
_computing_cell_refinement
;
CrysAlis PRO (Rigaku Oxford Diffraction, 2015)
;
_computing_data_collection
;
CrysAlis PRO (Rigaku Oxford Diffraction, 2015)
;
_computing_data_reduction
;
CrysAlis PRO (Rigaku Oxford Diffraction, 2015)
;
_computing_molecular_graphics
;
SHELXTL (Sheldrick, 2008) and Mercury (Bruno <i>et al.</i>,
2002)
;
_computing_publication_material
;
SHELXL2014 (Sheldrick, 2015) and PLATON (Spek, 2009)
;
_computing_structure_refinement
;
SHELXL2014 (Sheldrick, 2015)
;
_computing_structure_solution
;
SHELXS97 (Sheldrick, 2008)
;
_diffrn_ambient_temperature 150(2)
_diffrn_measured_fraction_theta_full 0.998
_diffrn_measured_fraction_theta_max 0.881
_diffrn_measurement_device 'four-circle diffractometer'
_diffrn_measurement_device_type 'Rigaku Xcalibur Sapphire3'
_diffrn_measurement_method '\w scans'
_diffrn_radiation_monochromator graphite
_diffrn_radiation_type 'Mo K\a'
_diffrn_radiation_wavelength 0.71073
_diffrn_reflns_av_R_equivalents 0.0493
_diffrn_reflns_limit_h_max 13
_diffrn_reflns_limit_h_min -14
_diffrn_reflns_limit_k_max 20
_diffrn_reflns_limit_k_min -21
_diffrn_reflns_limit_l_max 22
_diffrn_reflns_limit_l_min -22
_diffrn_reflns_number 29335
_diffrn_reflns_theta_full 25.000
_diffrn_reflns_theta_max 28.925
_diffrn_reflns_theta_min 3.249
_exptl_absorpt_coefficient_mu 1.984
_exptl_absorpt_correction_T_max 0.70
_exptl_absorpt_correction_T_min 0.54
_exptl_absorpt_correction_type multi-scan
_exptl_absorpt_process_details
;
CrysAlisPro 1.171.38.41r (Rigaku Oxford Diffraction, 2015)
;
_exptl_crystal_colour colourless
_exptl_crystal_density_diffrn 1.700
_exptl_crystal_description prism
_exptl_crystal_F_000 1372
_exptl_crystal_size_max 0.300
_exptl_crystal_size_mid 0.250
_exptl_crystal_size_min 0.200
_refine_diff_density_max 0.659
_refine_diff_density_min -0.480
_refine_ls_extinction_method none
_refine_ls_goodness_of_fit_ref 0.926
_refine_ls_hydrogen_treatment mixed
_refine_ls_matrix_type full
_refine_ls_number_parameters 673
_refine_ls_number_reflns 12387
_refine_ls_number_restraints 9
_refine_ls_restrained_S_all 0.926
_refine_ls_R_factor_all 0.0689
_refine_ls_R_factor_gt 0.0427
_refine_ls_shift/su_max 0.001
_refine_ls_shift/su_mean 0.000
_refine_ls_structure_factor_coef Fsqd
_refine_ls_weighting_details 'w=1/[\s^2^(Fo^2^)+(0.0298P)^2^+4.1010P] where P=(Fo^2^+2Fc^2^)/3'
_refine_ls_weighting_scheme calc
_refine_ls_wR_factor_gt 0.0798
_refine_ls_wR_factor_ref 0.0924
_reflns_number_gt 9230
_reflns_number_total 12387
_reflns_threshold_expression 'I > 2\s(I)'
_cod_data_source_file jx3001sup1.cif
_cod_data_source_block I
_cod_database_code 2311967
_shelx_space_group_comment
;
The symmetry employed for this shelxl refinement is uniquely defined
by the following loop, which should always be used as a source of
symmetry information in preference to the above space-group names.
They are only intended as comments.
;
_shelx_estimated_absorpt_t_min 0.587
_shelx_estimated_absorpt_t_max 0.692

loop_
_space_group_symop_operation_xyz
'x, y, z'
'-x, -y, -z'

loop_
_atom_site_type_symbol
_atom_site_label
_atom_site_fract_x
_atom_site_fract_y
_atom_site_fract_z
_atom_site_U_iso_or_equiv
_atom_site_adp_type
_atom_site_calc_flag
_atom_site_occupancy
Zn Zn1 0.74573(4) 0.87831(3) 0.94630(2) 0.01807(10) Uani d 1
Cl Cl11 0.79844(8) 0.84870(5) 1.07678(5) 0.01833(17) Uani d 1
Cl Cl12 0.85218(8) 1.01854(5) 0.94663(5) 0.01772(17) Uani d 1
Cl Cl13 0.52863(8) 0.87294(6) 0.90934(5) 0.02331(19) Uani d 1
Cl Cl14 0.78516(10) 0.78122(6) 0.84490(6) 0.0287(2) Uani d 1
Zn Zn2 0.28439(4) 0.19736(2) 0.56472(2) 0.01446(9) Uani d 1
Cl Cl21 0.19816(8) 0.24136(5) 0.67270(5) 0.01877(18) Uani d 1
Cl Cl22 0.17120(8) 0.20948(6) 0.43425(5) 0.01898(18) Uani d 1
Cl Cl23 0.49308(8) 0.28265(5) 0.59620(5) 0.01552(17) Uani d 1
Cl Cl24 0.28899(8) 0.05541(5) 0.55881(5) 0.01903(18) Uani d 1
Zn Zn3 -0.04607(4) 0.44630(3) 0.25013(2) 0.01746(10) Uani d 1
Cl Cl31 -0.00734(9) 0.44474(6) 0.12015(5) 0.02125(18) Uani d 1
Cl Cl32 -0.26513(8) 0.40361(6) 0.23286(5) 0.01881(18) Uani d 1
Cl Cl33 0.02092(9) 0.33585(6) 0.30103(6) 0.0259(2) Uani d 1
Cl Cl34 0.05301(9) 0.58200(6) 0.33859(5) 0.0258(2) Uani d 1
N N1A 0.4258(3) 0.36566(18) 0.98779(17) 0.0160(6) Uani d 1
H H1NA 0.492(2) 0.346(2) 0.996(2) 0.019 Uiso d 1
N N2A 0.5850(3) 0.37384(17) 0.88918(17) 0.0147(6) Uani d 1
N N3A 0.7740(3) 0.30000(18) 0.93739(18) 0.0169(6) Uani d 1
H H3NA 0.719(3) 0.306(2) 0.965(2) 0.020 Uiso d 1
N N4A 0.6751(3) 0.63017(18) 0.64108(18) 0.0173(6) Uani d 1
H H4NA 0.743(2) 0.6668(18) 0.641(2) 0.021 Uiso d 1
C C1A 0.3542(3) 0.3561(2) 1.0424(2) 0.0176(7) Uani d 1
H H1A 0.3761 0.3270 1.0852 0.021 Uiso calc 1
C C2A 0.2488(3) 0.3889(2) 1.0359(2) 0.0192(7) Uani d 1
H H2A 0.1982 0.3822 1.0734 0.023 Uiso calc 1
C C3A 0.2198(3) 0.4327(2) 0.9712(2) 0.0200(7) Uani d 1
H H3A 0.1499 0.4568 0.9659 0.024 Uiso calc 1
C C4A 0.2948(3) 0.4405(2) 0.9148(2) 0.0173(7) Uani d 1
H H4A 0.2743 0.4688 0.8711 0.021 Uiso calc 1
C C5A 0.3999(3) 0.4064(2) 0.9234(2) 0.0135(7) Uani d 1
C C6A 0.4916(3) 0.4129(2) 0.8702(2) 0.0141(7) Uani d 1
C C7A 0.4803(3) 0.4589(2) 0.8062(2) 0.0145(7) Uani d 1
H H7A 0.4131 0.4850 0.7945 0.017 Uiso calc 1
C C8A 0.5708(3) 0.4653(2) 0.76012(19) 0.0137(7) Uani d 1
C C9A 0.6699(3) 0.4252(2) 0.78013(19) 0.0144(7) Uani d 1
H H9A 0.7325 0.4284 0.7508 0.017 Uiso calc 1
C C10A 0.6733(3) 0.3801(2) 0.8450(2) 0.0152(7) Uani d 1
C C11A 0.7741(3) 0.3348(2) 0.8686(2) 0.0150(7) Uani d 1
C C12A 0.8665(3) 0.3246(2) 0.8263(2) 0.0185(7) Uani d 1
H H12A 0.8705 0.3486 0.7793 0.022 Uiso calc 1
C C13A 0.9534(3) 0.2780(2) 0.8550(2) 0.0231(8) Uani d 1
H H13A 1.0149 0.2699 0.8264 0.028 Uiso calc 1
C C14A 0.9491(3) 0.2439(2) 0.9252(2) 0.0243(8) Uani d 1
H H14A 1.0068 0.2125 0.9442 0.029 Uiso calc 1
C C15A 0.8587(3) 0.2568(2) 0.9667(2) 0.0218(8) Uani d 1
H H15A 0.8560 0.2355 1.0153 0.026 Uiso calc 1
C C16A 0.5655(3) 0.5178(2) 0.6940(2) 0.0142(7) Uani d 1
C C17A 0.6759(3) 0.5770(2) 0.6971(2) 0.0162(7) Uani d 1
H H17A 0.7530 0.5815 0.7378 0.019 Uiso calc 1
C C18A 0.5681(3) 0.6284(2) 0.5834(2) 0.0188(7) Uani d 1
H H18A 0.5712 0.6671 0.5478 0.023 Uiso calc 1
C C19A 0.4502(3) 0.5686(2) 0.5757(2) 0.0159(7) Uani d 1
C C20A 0.3357(3) 0.5666(2) 0.5144(2) 0.0206(8) Uani d 1
H H20A 0.3377 0.6059 0.4794 0.025 Uiso calc 1
C C21A 0.2218(4) 0.5067(2) 0.5066(2) 0.0226(8) Uani d 1
H H21A 0.1457 0.5060 0.4671 0.027 Uiso calc 1
C C22A 0.2196(3) 0.4459(2) 0.5583(2) 0.0191(7) Uani d 1
H H22A 0.1420 0.4045 0.5517 0.023 Uiso calc 1
C C23A 0.3293(3) 0.4465(2) 0.6180(2) 0.0160(7) Uani d 1
H H23A 0.3261 0.4050 0.6506 0.019 Uiso calc 1
C C24A 0.4473(3) 0.5097(2) 0.63051(19) 0.0134(7) Uani d 1
N N1B 0.6444(3) 0.07957(18) 0.83412(17) 0.0150(6) Uani d 1
H H1NB 0.706(2) 0.056(2) 0.845(2) 0.018 Uiso d 1
N N2B 0.8062(3) 0.06720(17) 0.73738(16) 0.0141(6) Uani d 1
N N3B 0.9733(3) -0.02531(19) 0.78502(18) 0.0177(6) Uani d 1
H H3NB 0.919(3) -0.015(2) 0.811(2) 0.021 Uiso d 1
N N4B 0.8957(3) 0.25376(19) 0.43406(18) 0.0169(6) Uani d 1
H H4NB 0.9668(19) 0.276(2) 0.425(2) 0.020 Uiso d 1
C C1B 0.5685(3) 0.0794(2) 0.8869(2) 0.0171(7) Uani d 1
H H1B 0.5861 0.0558 0.9345 0.021 Uiso calc 1
C C2B 0.4653(3) 0.1139(2) 0.8707(2) 0.0195(7) Uani d 1
H H2B 0.4110 0.1127 0.9062 0.023 Uiso calc 1
C C3B 0.4431(3) 0.1505(2) 0.8011(2) 0.0183(7) Uani d 1
H H3B 0.3736 0.1746 0.7895 0.022 Uiso calc 1
C C4B 0.5245(3) 0.1513(2) 0.7480(2) 0.0164(7) Uani d 1
H H4B 0.5101 0.1765 0.7013 0.020 Uiso calc 1
C C5B 0.6268(3) 0.1145(2) 0.76484(19) 0.0141(7) Uani d 1
C C6B 0.7188(3) 0.1097(2) 0.71316(19) 0.0132(7) Uani d 1
C C7B 0.7108(3) 0.1476(2) 0.6429(2) 0.0139(7) Uani d 1
H H7B 0.6504 0.1789 0.6297 0.017 Uiso calc 1
C C8B 0.7948(3) 0.1378(2) 0.5929(2) 0.0138(7) Uani d 1
C C9B 0.8877(3) 0.0947(2) 0.6187(2) 0.0154(7) Uani d 1
H H9B 0.9468 0.0881 0.5876 0.018 Uiso calc 1
C C10B 0.8919(3) 0.0613(2) 0.6918(2) 0.0135(7) Uani d 1
C C11B 0.9874(3) 0.0131(2) 0.7199(2) 0.0140(7) Uani d 1
C C12B 1.0883(3) 0.0055(2) 0.6864(2) 0.0174(7) Uani d 1
H H12B 1.1017 0.0325 0.6426 0.021 Uiso calc 1
C C13B 1.1702(3) -0.0425(2) 0.7182(2) 0.0203(8) Uani d 1
H H13B 1.2380 -0.0484 0.6951 0.024 Uiso calc 1
C C14B 1.1517(4) -0.0818(2) 0.7839(2) 0.0244(8) Uani d 1
H H14B 1.2062 -0.1143 0.8053 0.029 Uiso calc 1
C C15B 1.0514(3) -0.0720(2) 0.8171(2) 0.0229(8) Uani d 1
H H15B 1.0375 -0.0976 0.8616 0.028 Uiso calc 1
C C16B 0.7860(3) 0.1736(2) 0.5153(2) 0.0133(7) Uani d 1
C C17B 0.8985(3) 0.2176(2) 0.5026(2) 0.0163(7) Uani d 1
H H17B 0.9776 0.2227 0.5414 0.020 Uiso calc 1
C C18B 0.7858(3) 0.2519(2) 0.3786(2) 0.0182(7) Uani d 1
H H18B 0.7882 0.2809 0.3348 0.022 Uiso calc 1
C C19B 0.6669(3) 0.2071(2) 0.3855(2) 0.0147(7) Uani d 1
C C20B 0.5502(3) 0.2018(2) 0.3239(2) 0.0190(7) Uani d 1
H H20B 0.5523 0.2306 0.2799 0.023 Uiso calc 1
C C21B 0.4348(3) 0.1546(2) 0.3291(2) 0.0201(8) Uani d 1
H H21B 0.3579 0.1520 0.2893 0.024 Uiso calc 1
C C22B 0.4322(3) 0.1101(2) 0.3946(2) 0.0189(7) Uani d 1
H H22B 0.3530 0.0775 0.3973 0.023 Uiso calc 1
C C23B 0.5437(3) 0.1133(2) 0.4549(2) 0.0152(7) Uani d 1
H H23B 0.5393 0.0820 0.4969 0.018 Uiso calc 1
C C24B 0.6651(3) 0.1637(2) 0.45367(19) 0.0123(6) Uani d 1
O O1W 0.6211(2) 0.29045(16) 1.04752(15) 0.0204(5) Uani d 1
H H1WA 0.668(3) 0.3251(18) 1.0996(11) 0.031 Uiso d 1
H H1WB 0.579(3) 0.2402(13) 1.057(2) 0.031 Uiso d 1

loop_
_atom_site_aniso_label
_atom_site_aniso_U_11
_atom_site_aniso_U_22
_atom_site_aniso_U_33
_atom_site_aniso_U_12
_atom_site_aniso_U_13
_atom_site_aniso_U_23
Zn1 0.0231(2) 0.0182(2) 0.0170(2) 0.00700(17) 0.00999(17) 0.00704(16)
Cl11 0.0191(4) 0.0225(4) 0.0185(4) 0.0096(3) 0.0083(3) 0.0091(3)
Cl12 0.0170(4) 0.0205(4) 0.0189(4) 0.0065(3) 0.0055(3) 0.0107(3)
Cl13 0.0203(5) 0.0270(5) 0.0210(4) 0.0024(4) 0.0039(3) 0.0097(4)
Cl14 0.0468(6) 0.0231(5) 0.0232(5) 0.0114(4) 0.0210(4) 0.0065(4)
Zn2 0.0143(2) 0.01442(19) 0.01503(19) 0.00396(16) 0.00357(15) 0.00529(15)
Cl21 0.0193(4) 0.0208(4) 0.0195(4) 0.0071(3) 0.0087(3) 0.0071(3)
Cl22 0.0155(4) 0.0244(4) 0.0178(4) 0.0057(3) 0.0031(3) 0.0090(3)
Cl23 0.0146(4) 0.0148(4) 0.0168(4) 0.0034(3) 0.0032(3) 0.0059(3)
Cl24 0.0249(5) 0.0134(4) 0.0207(4) 0.0052(3) 0.0096(3) 0.0053(3)
Zn3 0.0154(2) 0.0216(2) 0.0173(2) 0.00586(17) 0.00472(16) 0.00865(17)
Cl31 0.0248(5) 0.0227(4) 0.0178(4) 0.0059(4) 0.0090(3) 0.0060(3)
Cl32 0.0161(4) 0.0232(4) 0.0187(4) 0.0084(3) 0.0049(3) 0.0055(3)
Cl33 0.0179(5) 0.0341(5) 0.0375(5) 0.0120(4) 0.0125(4) 0.0256(4)
Cl34 0.0297(5) 0.0252(5) 0.0189(4) 0.0021(4) 0.0060(4) 0.0048(4)
N1A 0.0152(15) 0.0159(14) 0.0166(14) 0.0028(12) 0.0056(12) 0.0036(12)
N2A 0.0129(14) 0.0135(14) 0.0176(14) 0.0017(11) 0.0055(11) 0.0043(11)
N3A 0.0154(16) 0.0149(14) 0.0200(15) 0.0059(12) 0.0039(12) 0.0028(12)
N4A 0.0167(16) 0.0170(15) 0.0213(15) 0.0013(12) 0.0110(13) 0.0090(12)
C1A 0.0207(19) 0.0145(17) 0.0153(16) -0.0010(14) 0.0062(14) 0.0039(14)
C2A 0.0178(18) 0.0184(18) 0.0181(17) -0.0013(14) 0.0078(14) 0.0009(14)
C3A 0.0165(18) 0.0183(18) 0.0246(18) 0.0046(15) 0.0074(15) 0.0024(15)
C4A 0.0148(17) 0.0179(17) 0.0200(17) 0.0020(14) 0.0072(14) 0.0066(14)
C5A 0.0131(17) 0.0116(16) 0.0138(15) 0.0004(13) 0.0027(13) 0.0034(13)
C6A 0.0133(17) 0.0128(16) 0.0143(16) 0.0018(13) 0.0044(13) 0.0010(13)
C7A 0.0128(17) 0.0139(16) 0.0157(16) 0.0034(13) 0.0022(13) 0.0039(13)
C8A 0.0165(17) 0.0117(15) 0.0108(15) 0.0026(13) 0.0029(13) 0.0006(13)
C9A 0.0125(17) 0.0159(16) 0.0117(15) 0.0013(13) 0.0023(13) 0.0006(13)
C10A 0.0140(17) 0.0125(16) 0.0144(16) 0.0013(13) -0.0007(13) 0.0010(13)
C11A 0.0147(17) 0.0101(15) 0.0166(16) 0.0002(13) 0.0021(13) 0.0017(13)
C12A 0.0142(17) 0.0164(17) 0.0222(18) 0.0017(14) 0.0042(14) 0.0032(14)
C13A 0.0161(18) 0.0146(17) 0.034(2) 0.0026(14) 0.0048(16) -0.0006(16)
C14A 0.0153(18) 0.0150(17) 0.040(2) 0.0062(15) 0.0020(16) 0.0058(16)
C15A 0.0208(19) 0.0152(17) 0.0275(19) 0.0054(15) 0.0019(15) 0.0074(15)
C16A 0.0183(18) 0.0145(16) 0.0124(15) 0.0067(14) 0.0080(13) 0.0025(13)
C17A 0.0163(18) 0.0210(18) 0.0139(16) 0.0072(14) 0.0060(13) 0.0060(14)
C18A 0.024(2) 0.0209(18) 0.0162(17) 0.0097(15) 0.0093(15) 0.0077(14)
C19A 0.0199(18) 0.0161(17) 0.0150(16) 0.0079(14) 0.0079(14) 0.0046(13)
C20A 0.024(2) 0.0208(18) 0.0193(17) 0.0085(16) 0.0065(15) 0.0079(15)
C21A 0.022(2) 0.030(2) 0.0147(17) 0.0101(16) 0.0020(14) 0.0034(15)
C22A 0.0174(18) 0.0178(17) 0.0172(17) 0.0001(14) 0.0031(14) 0.0013(14)
C23A 0.0193(18) 0.0127(16) 0.0148(16) 0.0049(14) 0.0044(14) 0.0011(13)
C24A 0.0162(17) 0.0149(16) 0.0074(14) 0.0039(13) 0.0046(12) -0.0018(13)
N1B 0.0165(15) 0.0167(15) 0.0160(14) 0.0083(12) 0.0067(12) 0.0066(12)
N2B 0.0151(15) 0.0131(14) 0.0135(13) 0.0037(11) 0.0043(11) 0.0018(11)
N3B 0.0180(16) 0.0228(16) 0.0167(15) 0.0078(13) 0.0079(12) 0.0091(13)
N4B 0.0130(15) 0.0207(15) 0.0184(14) 0.0022(12) 0.0074(12) 0.0076(12)
C1B 0.0191(18) 0.0204(18) 0.0164(16) 0.0061(15) 0.0097(14) 0.0090(14)
C2B 0.0175(18) 0.0237(19) 0.0187(17) 0.0054(15) 0.0093(14) 0.0041(15)
C3B 0.0155(18) 0.0223(18) 0.0186(17) 0.0080(15) 0.0044(14) 0.0061(15)
C4B 0.0171(18) 0.0192(17) 0.0125(16) 0.0044(14) 0.0030(13) 0.0053(14)
C5B 0.0162(17) 0.0149(16) 0.0093(15) 0.0017(14) 0.0036(13) 0.0016(13)
C6B 0.0136(17) 0.0131(16) 0.0113(15) 0.0017(13) 0.0044(13) 0.0007(13)
C7B 0.0132(17) 0.0138(16) 0.0167(16) 0.0048(13) 0.0079(13) 0.0029(13)
C8B 0.0141(17) 0.0129(16) 0.0119(15) 0.0013(13) 0.0007(13) 0.0041(13)
C9B 0.0144(17) 0.0164(17) 0.0149(16) 0.0013(14) 0.0076(13) 0.0019(13)
C10B 0.0104(16) 0.0134(16) 0.0157(16) 0.0031(13) 0.0044(13) 0.0012(13)
C11B 0.0138(17) 0.0128(16) 0.0117(15) 0.0005(13) 0.0013(13) 0.0011(13)
C12B 0.0214(19) 0.0167(17) 0.0191(17) 0.0071(15) 0.0106(14) 0.0084(14)
C13B 0.0181(19) 0.0216(18) 0.0225(18) 0.0086(15) 0.0071(15) 0.0037(15)
C14B 0.025(2) 0.026(2) 0.027(2) 0.0140(17) 0.0067(16) 0.0111(16)
C15B 0.024(2) 0.027(2) 0.0242(19) 0.0124(16) 0.0076(15) 0.0147(16)
C16B 0.0170(17) 0.0113(15) 0.0128(15) 0.0065(13) 0.0055(13) 0.0014(13)
C17B 0.0151(17) 0.0174(17) 0.0157(16) 0.0037(14) 0.0031(13) 0.0056(14)
C18B 0.025(2) 0.0153(17) 0.0164(17) 0.0064(15) 0.0086(15) 0.0063(14)
C19B 0.0164(18) 0.0140(16) 0.0137(16) 0.0040(14) 0.0050(13) 0.0028(13)
C20B 0.024(2) 0.0238(19) 0.0136(16) 0.0110(16) 0.0061(14) 0.0089(14)
C21B 0.0171(18) 0.0253(19) 0.0145(16) 0.0075(15) -0.0005(14) 0.0013(15)
C22B 0.0168(18) 0.0196(18) 0.0183(17) 0.0024(14) 0.0065(14) 0.0015(14)
C23B 0.0188(18) 0.0146(16) 0.0141(16) 0.0075(14) 0.0065(14) 0.0025(13)
C24B 0.0149(17) 0.0105(15) 0.0119(15) 0.0049(13) 0.0048(13) 0.0005(12)
O1W 0.0223(14) 0.0228(13) 0.0170(12) 0.0058(11) 0.0055(10) 0.0080(10)

loop_
_atom_type_symbol
_atom_type_description
_atom_type_scat_dispersion_real
_atom_type_scat_dispersion_imag
_atom_type_scat_source
C C 0.0033 0.0016 'International Tables Vol C Tables 4.2.6.8 and 6.1.1.4'
H H 0.0000 0.0000 'International Tables Vol C Tables 4.2.6.8 and 6.1.1.4'
N N 0.0061 0.0033 'International Tables Vol C Tables 4.2.6.8 and 6.1.1.4'
O O 0.0106 0.0060 'International Tables Vol C Tables 4.2.6.8 and 6.1.1.4'
Cl Cl 0.1484 0.1585 'International Tables Vol C Tables 4.2.6.8 and 6.1.1.4'
Zn Zn 0.2839 1.4301 'International Tables Vol C Tables 4.2.6.8 and 6.1.1.4'

loop_
_geom_angle_atom_site_label_1
_geom_angle_atom_site_label_2
_geom_angle_atom_site_label_3
_geom_angle
Cl14 Zn1 Cl11 111.40(4)
Cl14 Zn1 Cl12 108.56(4)
Cl11 Zn1 Cl12 113.15(3)
Cl14 Zn1 Cl13 110.21(4)
Cl11 Zn1 Cl13 108.22(3)
Cl12 Zn1 Cl13 105.10(3)
Cl24 Zn2 Cl21 107.85(3)
Cl24 Zn2 Cl22 110.83(3)
Cl21 Zn2 Cl22 112.43(3)
Cl24 Zn2 Cl23 108.03(3)
Cl21 Zn2 Cl23 109.70(3)
Cl22 Zn2 Cl23 107.91(3)
Cl34 Zn3 Cl31 108.35(4)
Cl34 Zn3 Cl33 113.83(4)
Cl31 Zn3 Cl33 108.80(4)
Cl34 Zn3 Cl32 113.05(4)
Cl31 Zn3 Cl32 110.43(3)
Cl33 Zn3 Cl32 102.23(3)
C1A N1A C5A 123.4(3)
C1A N1A H1NA 116(2)
C5A N1A H1NA 120(2)
C6A N2A C10A 118.2(3)
C15A N3A C11A 123.4(3)
C15A N3A H3NA 117(2)
C11A N3A H3NA 119(2)
C18A N4A C17A 122.5(3)
C18A N4A H4NA 115(2)
C17A N4A H4NA 123(2)
N1A C1A C2A 120.6(3)
N1A C1A H1A 119.7
C2A C1A H1A 119.7
C1A C2A C3A 117.9(3)
C1A C2A H2A 121.0
C3A C2A H2A 121.0
C4A C3A C2A 120.1(3)
C4A C3A H3A 119.9
C2A C3A H3A 119.9
C5A C4A C3A 120.1(3)
C5A C4A H4A 119.9
C3A C4A H4A 119.9
N1A C5A C4A 117.8(3)
N1A C5A C6A 116.1(3)
C4A C5A C6A 126.0(3)
N2A C6A C7A 122.9(3)
N2A C6A C5A 115.7(3)
C7A C6A C5A 121.3(3)
C8A C7A C6A 119.1(3)
C8A C7A H7A 120.4
C6A C7A H7A 120.4
C7A C8A C9A 118.3(3)
C7A C8A C16A 120.5(3)
C9A C8A C16A 121.1(3)
C8A C9A C10A 118.7(3)
C8A C9A H9A 120.7
C10A C9A H9A 120.7
N2A C10A C9A 122.7(3)
N2A C10A C11A 115.6(3)
C9A C10A C11A 121.7(3)
N3A C11A C12A 118.1(3)
N3A C11A C10A 116.2(3)
C12A C11A C10A 125.8(3)
C11A C12A C13A 119.0(3)
C11A C12A H12A 120.5
C13A C12A H12A 120.5
C14A C13A C12A 120.5(3)
C14A C13A H13A 119.7
C12A C13A H13A 119.7
C15A C14A C13A 119.0(3)
C15A C14A H14A 120.5
C13A C14A H14A 120.5
N3A C15A C14A 120.0(3)
N3A C15A H15A 120.0
C14A C15A H15A 120.0
C17A C16A C24A 119.7(3)
C17A C16A C8A 118.2(3)
C24A C16A C8A 122.0(3)
C16A C17A N4A 120.6(3)
C16A C17A H17A 119.7
N4A C17A H17A 119.7
N4A C18A C19A 120.3(3)
N4A C18A H18A 119.8
C19A C18A H18A 119.8
C18A C19A C20A 120.5(3)
C18A C19A C24A 119.1(3)
C20A C19A C24A 120.4(3)
C21A C20A C19A 119.8(3)
C21A C20A H20A 120.1
C19A C20A H20A 120.1
C20A C21A C22A 120.0(3)
C20A C21A H21A 120.0
C22A C21A H21A 120.0
C23A C22A C21A 121.2(3)
C23A C22A H22A 119.4
C21A C22A H22A 119.4
C22A C23A C24A 120.5(3)
C22A C23A H23A 119.8
C24A C23A H23A 119.8
C23A C24A C19A 118.1(3)
C23A C24A C16A 124.3(3)
C19A C24A C16A 117.6(3)
C1B N1B C5B 123.4(3)
C1B N1B H1NB 118(2)
C5B N1B H1NB 119(2)
C6B N2B C10B 117.8(3)
C15B N3B C11B 123.2(3)
C15B N3B H3NB 118(2)
C11B N3B H3NB 119(2)
C18B N4B C17B 122.5(3)
C18B N4B H4NB 119(2)
C17B N4B H4NB 119(2)
N1B C1B C2B 120.0(3)
N1B C1B H1B 120.0
C2B C1B H1B 120.0
C1B C2B C3B 119.0(3)
C1B C2B H2B 120.5
C3B C2B H2B 120.5
C2B C3B C4B 120.0(3)
C2B C3B H3B 120.0
C4B C3B H3B 120.0
C5B C4B C3B 119.9(3)
C5B C4B H4B 120.1
C3B C4B H4B 120.1
N1B C5B C4B 117.7(3)
N1B C5B C6B 116.9(3)
C4B C5B C6B 125.3(3)
N2B C6B C7B 123.5(3)
N2B C6B C5B 116.0(3)
C7B C6B C5B 120.5(3)
C8B C7B C6B 118.9(3)
C8B C7B H7B 120.6
C6B C7B H7B 120.6
C9B C8B C7B 117.9(3)
C9B C8B C16B 121.4(3)
C7B C8B C16B 120.7(3)
C8B C9B C10B 119.5(3)
C8B C9B H9B 120.2
C10B C9B H9B 120.2
N2B C10B C9B 122.3(3)
N2B C10B C11B 116.6(3)
C9B C10B C11B 121.1(3)
N3B C11B C12B 118.3(3)
N3B C11B C10B 116.2(3)
C12B C11B C10B 125.5(3)
C11B C12B C13B 119.6(3)
C11B C12B H12B 120.2
C13B C12B H12B 120.2
C14B C13B C12B 120.4(3)
C14B C13B H13B 119.8
C12B C13B H13B 119.8
C15B C14B C13B 118.7(3)
C15B C14B H14B 120.6
C13B C14B H14B 120.6
N3B C15B C14B 119.7(3)
N3B C15B H15B 120.2
C14B C15B H15B 120.2
C17B C16B C24B 119.1(3)
C17B C16B C8B 118.4(3)
C24B C16B C8B 122.5(3)
N4B C17B C16B 120.7(3)
N4B C17B H17B 119.6
C16B C17B H17B 119.6
N4B C18B C19B 120.6(3)
N4B C18B H18B 119.7
C19B C18B H18B 119.7
C18B C19B C20B 120.4(3)
C18B C19B C24B 118.9(3)
C20B C19B C24B 120.6(3)
C21B C20B C19B 120.0(3)
C21B C20B H20B 120.0
C19B C20B H20B 120.0
C20B C21B C22B 119.8(3)
C20B C21B H21B 120.1
C22B C21B H21B 120.1
C23B C22B C21B 121.6(3)
C23B C22B H22B 119.2
C21B C22B H22B 119.2
C22B C23B C24B 120.5(3)
C22B C23B H23B 119.7
C24B C23B H23B 119.7
C23B C24B C19B 117.4(3)
C23B C24B C16B 124.7(3)
C19B C24B C16B 117.9(3)
H1WA O1W H1WB 106(2)

loop_
_geom_bond_atom_site_label_1
_geom_bond_atom_site_label_2
_geom_bond_distance
Zn1 Cl14 2.2478(9)
Zn1 Cl11 2.2537(9)
Zn1 Cl12 2.2935(9)
Zn1 Cl13 2.3098(10)
Zn2 Cl24 2.2709(9)
Zn2 Cl21 2.2743(9)
Zn2 Cl22 2.2809(9)
Zn2 Cl23 2.2885(9)
Zn3 Cl34 2.2485(10)
Zn3 Cl31 2.2713(9)
Zn3 Cl33 2.2854(9)
Zn3 Cl32 2.2981(9)
N1A C1A 1.337(4)
N1A C5A 1.352(4)
N1A H1NA 0.851(10)
N2A C6A 1.327(4)
N2A C10A 1.344(4)
N3A C15A 1.337(4)
N3A C11A 1.351(4)
N3A H3NA 0.850(10)
N4A C18A 1.321(4)
N4A C17A 1.367(4)
N4A H4NA 0.846(10)
C1A C2A 1.370(5)
C1A H1A 0.9300
C2A C3A 1.394(5)
C2A H2A 0.9300
C3A C4A 1.385(5)
C3A H3A 0.9300
C4A C5A 1.378(4)
C4A H4A 0.9300
C5A C6A 1.485(4)
C6A C7A 1.391(4)
C7A C8A 1.386(4)
C7A H7A 0.9300
C8A C9A 1.393(4)
C8A C16A 1.493(4)
C9A C10A 1.393(4)
C9A H9A 0.9300
C10A C11A 1.475(4)
C11A C12A 1.385(5)
C12A C13A 1.393(5)
C12A H12A 0.9300
C13A C14A 1.372(5)
C13A H13A 0.9300
C14A C15A 1.364(5)
C14A H14A 0.9300
C15A H15A 0.9300
C16A C17A 1.353(5)
C16A C24A 1.430(4)
C17A H17A 0.9300
C18A C19A 1.399(5)
C18A H18A 0.9300
C19A C20A 1.410(5)
C19A C24A 1.422(4)
C20A C21A 1.367(5)
C20A H20A 0.9300
C21A C22A 1.408(5)
C21A H21A 0.9300
C22A C23A 1.365(5)
C22A H22A 0.9300
C23A C24A 1.408(5)
C23A H23A 0.9300
N1B C1B 1.339(4)
N1B C5B 1.353(4)
N1B H1NB 0.848(10)
N2B C6B 1.330(4)
N2B C10B 1.347(4)
N3B C15B 1.342(4)
N3B C11B 1.353(4)
N3B H3NB 0.845(10)
N4B C18B 1.327(4)
N4B C17B 1.358(4)
N4B H4NB 0.847(10)
C1B C2B 1.366(5)
C1B H1B 0.9300
C2B C3B 1.377(5)
C2B H2B 0.9300
C3B C4B 1.392(5)
C3B H3B 0.9300
C4B C5B 1.382(4)
C4B H4B 0.9300
C5B C6B 1.475(4)
C6B C7B 1.396(4)
C7B C8B 1.391(4)
C7B H7B 0.9300
C8B C9B 1.389(4)
C8B C16B 1.485(4)
C9B C10B 1.399(4)
C9B H9B 0.9300
C10B C11B 1.479(4)
C11B C12B 1.373(4)
C12B C13B 1.386(5)
C12B H12B 0.9300
C13B C14B 1.380(5)
C13B H13B 0.9300
C14B C15B 1.370(5)
C14B H14B 0.9300
C15B H15B 0.9300
C16B C17B 1.369(5)
C16B C24B 1.431(4)
C17B H17B 0.9300
C18B C19B 1.393(5)
C18B H18B 0.9300
C19B C20B 1.414(4)
C19B C24B 1.427(4)
C20B C21B 1.362(5)
C20B H20B 0.9300
C21B C22B 1.402(5)
C21B H21B 0.9300
C22B C23B 1.371(5)
C22B H22B 0.9300
C23B C24B 1.411(4)
C23B H23B 0.9300
O1W H1WA 0.891(10)
O1W H1WB 0.893(10)

loop_
_geom_torsion_atom_site_label_1
_geom_torsion_atom_site_label_2
_geom_torsion_atom_site_label_3
_geom_torsion_atom_site_label_4
_geom_torsion
C5A N1A C1A C2A -0.7(5)
N1A C1A C2A C3A -0.4(5)
C1A C2A C3A C4A 1.3(5)
C2A C3A C4A C5A -1.2(5)
C1A N1A C5A C4A 0.8(5)
C1A N1A C5A C6A 178.6(3)
C3A C4A C5A N1A 0.1(5)
C3A C4A C5A C6A -177.4(3)
C10A N2A C6A C7A 0.8(5)
C10A N2A C6A C5A -177.8(3)
N1A C5A C6A N2A 3.3(4)
C4A C5A C6A N2A -179.1(3)
N1A C5A C6A C7A -175.3(3)
C4A C5A C6A C7A 2.3(5)
N2A C6A C7A C8A -0.5(5)
C5A C6A C7A C8A 178.0(3)
C6A C7A C8A C9A -0.1(5)
C6A C7A C8A C16A -177.0(3)
C7A C8A C9A C10A 0.4(4)
C16A C8A C9A C10A 177.3(3)
C6A N2A C10A C9A -0.5(5)
C6A N2A C10A C11A -179.5(3)
C8A C9A C10A N2A -0.1(5)
C8A C9A C10A C11A 178.9(3)
C15A N3A C11A C12A 0.3(5)
C15A N3A C11A C10A 179.8(3)
N2A C10A C11A N3A -6.5(4)
C9A C10A C11A N3A 174.5(3)
N2A C10A C11A C12A 173.0(3)
C9A C10A C11A C12A -6.0(5)
N3A C11A C12A C13A 1.1(5)
C10A C11A C12A C13A -178.3(3)
C11A C12A C13A C14A -1.1(5)
C12A C13A C14A C15A -0.3(5)
C11A N3A C15A C14A -1.8(5)
C13A C14A C15A N3A 1.8(5)
C7A C8A C16A C17A 130.7(3)
C9A C8A C16A C17A -46.1(4)
C7A C8A C16A C24A -46.8(4)
C9A C8A C16A C24A 136.4(3)
C24A C16A C17A N4A 1.1(5)
C8A C16A C17A N4A -176.5(3)
C18A N4A C17A C16A 1.8(5)
C17A N4A C18A C19A -2.2(5)
N4A C18A C19A C20A 179.9(3)
N4A C18A C19A C24A -0.2(5)
C18A C19A C20A C21A 178.7(3)
C24A C19A C20A C21A -1.1(5)
C19A C20A C21A C22A -1.4(5)
C20A C21A C22A C23A 1.3(5)
C21A C22A C23A C24A 1.4(5)
C22A C23A C24A C19A -3.8(5)
C22A C23A C24A C16A 177.2(3)
C18A C19A C24A C23A -176.1(3)
C20A C19A C24A C23A 3.7(5)
C18A C19A C24A C16A 2.9(4)
C20A C19A C24A C16A -177.2(3)
C17A C16A C24A C23A 175.7(3)
C8A C16A C24A C23A -6.9(5)
C17A C16A C24A C19A -3.3(4)
C8A C16A C24A C19A 174.1(3)
C5B N1B C1B C2B 1.6(5)
N1B C1B C2B C3B -1.6(5)
C1B C2B C3B C4B 0.5(5)
C2B C3B C4B C5B 0.7(5)
C1B N1B C5B C4B -0.4(5)
C1B N1B C5B C6B 179.9(3)
C3B C4B C5B N1B -0.7(5)
C3B C4B C5B C6B 179.0(3)
C10B N2B C6B C7B 0.5(5)
C10B N2B C6B C5B 179.9(3)
N1B C5B C6B N2B 3.4(4)
C4B C5B C6B N2B -176.3(3)
N1B C5B C6B C7B -177.2(3)
C4B C5B C6B C7B 3.1(5)
N2B C6B C7B C8B 2.7(5)
C5B C6B C7B C8B -176.6(3)
C6B C7B C8B C9B -3.6(5)
C6B C7B C8B C16B 177.4(3)
C7B C8B C9B C10B 1.5(5)
C16B C8B C9B C10B -179.5(3)
C6B N2B C10B C9B -2.8(5)
C6B N2B C10B C11B -179.6(3)
C8B C9B C10B N2B 1.8(5)
C8B C9B C10B C11B 178.5(3)
C15B N3B C11B C12B -1.5(5)
C15B N3B C11B C10B 179.3(3)
N2B C10B C11B N3B 4.3(4)
C9B C10B C11B N3B -172.5(3)
N2B C10B C11B C12B -174.8(3)
C9B C10B C11B C12B 8.4(5)
N3B C11B C12B C13B 1.6(5)
C10B C11B C12B C13B -179.3(3)
C11B C12B C13B C14B -0.8(5)
C12B C13B C14B C15B -0.2(5)
C11B N3B C15B C14B 0.5(5)
C13B C14B C15B N3B 0.4(5)
C9B C8B C16B C17B -42.9(4)
C7B C8B C16B C17B 136.1(3)
C9B C8B C16B C24B 136.9(3)
C7B C8B C16B C24B -44.1(4)
C18B N4B C17B C16B 2.9(5)
C24B C16B C17B N4B 2.0(5)
C8B C16B C17B N4B -178.2(3)
C17B N4B C18B C19B -4.2(5)
N4B C18B C19B C20B -177.1(3)
N4B C18B C19B C24B 0.6(5)
C18B C19B C20B C21B 177.2(3)
C24B C19B C20B C21B -0.4(5)
C19B C20B C21B C22B -1.1(5)
C20B C21B C22B C23B 0.6(5)
C21B C22B C23B C24B 1.4(5)
C22B C23B C24B C19B -2.8(4)
C22B C23B C24B C16B 177.8(3)
C18B C19B C24B C23B -175.3(3)
C20B C19B C24B C23B 2.3(5)
C18B C19B C24B C16B 4.1(4)
C20B C19B C24B C16B -178.3(3)
C17B C16B C24B C23B 174.0(3)
C8B C16B C24B C23B -5.8(5)
C17B C16B C24B C19B -5.4(4)
C8B C16B C24B C19B 174.8(3)
